data_7056309
loop_
_publ_author_name
'Shopov, Dimitar Yavorov'
'Sharninghausen, Liam'
'Sinha, Shashi Bhushan'
'Borowski, Julia'
'Mercado, Brandon'
'Brudvig, Gary'
'Crabtree, Robert H.'

_publ_section_title
;
 Synthesis of Pyridine-Alkoxide Ligands for Formation of Polynuclear
 Complexes
;
_journal_name_full 'New J. Chem.'
_journal_paper_doi 10.1039/C7NJ01845B
_journal_year 2017
_chemical_formula_moiety 'C32 H40 N4 Ni2 O6, C2 H3 O2, 2(C H2 Cl2)'
_chemical_formula_sum 'C36 H47 Cl4 N4 Ni2 O8'
_chemical_formula_weight 922.99
_space_group_crystal_system monoclinic
_space_group_IT_number 15
_space_group_name_Hall '-C 2yc'
_space_group_name_H-M_alt 'C 1 2/c 1'
_symmetry_space_group_name_Hall '-C 2yc'
_symmetry_space_group_name_H-M 'C 1 2/c 1'
_atom_sites_solution_hydrogens mixed
_atom_sites_solution_primary SHELXT
_atom_sites_solution_secondary difmap
_audit_creation_method SHELXL-2014/7
_audit_update_record
;
2017-01-24 deposited with the CCDC.
2017-06-12 downloaded from the CCDC.
;
_cell_angle_alpha 90
_cell_angle_beta 95.451(3)
_cell_angle_gamma 90
_cell_formula_units_Z 4
_cell_length_a 14.8680(4)
_cell_length_b 16.1416(4)
_cell_length_c 16.3814(5)
_cell_measurement_reflns_used 11008
_cell_measurement_temperature 93(2)
_cell_measurement_theta_max 27.4470
_cell_measurement_theta_min 2.1420
_cell_volume 3913.65(19)
_computing_cell_refinement 'CrysAlisPro 1.171.39.9d (Rigaku OD, 2015)'
_computing_data_collection 'CrysAlisPro 1.171.39.9d (Rigaku OD, 2015)'
_computing_data_reduction 'CrysAlisPro 1.171.39.9d (Rigaku OD, 2015)'
_computing_molecular_graphics
; 
Dolomanov, O.V.; Bourhis, L.J.; Gildea, R.J.; Howard, J.A.K.; Puschmann, H., 
OLEX2: A complete structure solution, refinement and analysis program
(2009). J. Appl. Cryst., 42, 339-341.
;
_computing_publication_material 'CIFTAB-2013/2 (Sheldrick, 2014)'
_computing_structure_refinement 'SHELXL-2014/7 (Sheldrick, 2014)'
_computing_structure_solution 'SHELXT-2014/5 (Sheldrick, 2014)'
_diffrn_ambient_temperature 93(2)
_diffrn_detector_area_resol_mean 6.8
_diffrn_measured_fraction_theta_full 0.999
_diffrn_measured_fraction_theta_max 0.999
_diffrn_measurement_device_type 'Rigaku Mercury275R CCD'
_diffrn_measurement_method \w
_diffrn_radiation_type MoK\a
_diffrn_radiation_wavelength 0.71073
_diffrn_reflns_av_R_equivalents 0.0553
_diffrn_reflns_av_unetI/netI 0.0309
_diffrn_reflns_Laue_measured_fraction_full 0.999
_diffrn_reflns_Laue_measured_fraction_max 0.999
_diffrn_reflns_limit_h_max 19
_diffrn_reflns_limit_h_min -19
_diffrn_reflns_limit_k_max 20
_diffrn_reflns_limit_k_min -20
_diffrn_reflns_limit_l_max 21
_diffrn_reflns_limit_l_min -21
_diffrn_reflns_number 34082
_diffrn_reflns_point_group_measured_fraction_full 0.999
_diffrn_reflns_point_group_measured_fraction_max 0.999
_diffrn_reflns_theta_full 25.242
_diffrn_reflns_theta_max 27.484
_diffrn_reflns_theta_min 2.498
_diffrn_source 'fine-focus sealed X-ray tube'
_exptl_absorpt_coefficient_mu 1.291
_exptl_absorpt_correction_T_max 1.00000
_exptl_absorpt_correction_T_min 0.96425
_exptl_absorpt_correction_type multi-scan
_exptl_absorpt_process_details
; 
The symmetry employed for this shelxl refinement is uniquely defined 
by the following loop, which should always be used as a source of 
symmetry information in preference to the above space-group names. 
They are only intended as comments. 
;
_exptl_crystal_colour Blue
_exptl_crystal_density_diffrn 1.566
_exptl_crystal_density_method 'not measured'
_exptl_crystal_description Plate
_exptl_crystal_F_000 1916
_exptl_crystal_size_max 0.200
_exptl_crystal_size_mid 0.200
_exptl_crystal_size_min 0.100
_refine_diff_density_max 0.351
_refine_diff_density_min -0.492
_refine_diff_density_rms 0.081
_refine_ls_extinction_method none
_refine_ls_goodness_of_fit_ref 1.059
_refine_ls_hydrogen_treatment mixed
_refine_ls_matrix_type full
_refine_ls_number_parameters 298
_refine_ls_number_reflns 4488
_refine_ls_number_restraints 25
_refine_ls_restrained_S_all 1.063
_refine_ls_R_factor_all 0.0461
_refine_ls_R_factor_gt 0.0332
_refine_ls_shift/su_max 0.001
_refine_ls_shift/su_mean 0.000
_refine_ls_structure_factor_coef Fsqd
_refine_ls_weighting_details 'w=1/[\s^2^(Fo^2^)+(0.0368P)^2^+4.8973P] where P=(Fo^2^+2Fc^2^)/3'
_refine_ls_weighting_scheme calc
_refine_ls_wR_factor_gt 0.0756
_refine_ls_wR_factor_ref 0.0810
_reflns_Friedel_coverage 0.000
_reflns_number_gt 3702
_reflns_number_total 4488
_reflns_threshold_expression 'I > 2\s(I)'
_cod_data_source_file c7nj01845b2.cif
_cod_data_source_block mini-16098
_cod_database_code 7056309
_shelx_shelxl_version_number 2014/7
_shelx_space_group_comment
; 
The symmetry employed for this shelxl refinement is uniquely defined 
by the following loop, which should always be used as a source of 
symmetry information in preference to the above space-group names. 
They are only intended as comments. 
;
_shelx_estimated_absorpt_t_min 0.782
_shelx_estimated_absorpt_t_max 0.882

loop_
_space_group_symop_operation_xyz
'x, y, z'
'-x, y, -z+1/2'
'x+1/2, y+1/2, z'
'-x+1/2, y+1/2, -z+1/2'
'-x, -y, -z'
'x, -y, z-1/2'
'-x+1/2, -y+1/2, -z'
'x+1/2, -y+1/2, z-1/2'

loop_
_atom_site_label
_atom_site_type_symbol
_atom_site_fract_x
_atom_site_fract_y
_atom_site_fract_z
_atom_site_U_iso_or_equiv
_atom_site_adp_type
_atom_site_occupancy
_atom_site_site_symmetry_order
_atom_site_calc_flag
_atom_site_refinement_flags_posn
_atom_site_refinement_flags_adp
_atom_site_refinement_flags_occupancy
_atom_site_disorder_assembly
_atom_site_disorder_group
Ni1 Ni 0.5000 0.39945(2) 0.2500 0.01338(9) Uani 1 2 d S T P . .
Ni2 Ni 0.5000 0.58096(2) 0.2500 0.01376(10) Uani 1 2 d S T P . .
O1 O 0.59330(9) 0.31496(9) 0.30112(9) 0.0176(3) Uani 1 1 d D . . . .
H1 H 0.578(2) 0.2652(12) 0.3003(18) 0.050(9) Uiso 1 1 d D . . . .
O2 O 0.57829(9) 0.48959(8) 0.30626(8) 0.0138(3) Uani 1 1 d . . . . .
O3 O 0.54967(10) 0.69590(9) 0.30434(9) 0.0206(3) Uani 1 1 d . . . . .
N1 N 0.57609(11) 0.38092(10) 0.15321(10) 0.0149(3) Uani 1 1 d . . . . .
N2 N 0.60492(11) 0.57723(10) 0.17560(10) 0.0145(3) Uani 1 1 d . . . . .
C1 C 0.55169(13) 0.40128(12) 0.07487(13) 0.0172(4) Uani 1 1 d . . . . .
H1A H 0.4962 0.4297 0.0617 0.021 Uiso 1 1 calc R U . . .
C2 C 0.60478(14) 0.38216(13) 0.01267(13) 0.0205(4) Uani 1 1 d . . . . .
H2 H 0.5870 0.3982 -0.0423 0.025 Uiso 1 1 calc R U . . .
C3 C 0.68445(14) 0.33903(13) 0.03225(13) 0.0211(4) Uani 1 1 d . . . . .
H3 H 0.7217 0.3246 -0.0095 0.025 Uiso 1 1 calc R U . . .
C4 C 0.70962(13) 0.31703(12) 0.11282(13) 0.0185(4) Uani 1 1 d . . . . .
H4 H 0.7637 0.2868 0.1269 0.022 Uiso 1 1 calc R U . . .
C5 C 0.65409(13) 0.34012(12) 0.17283(13) 0.0160(4) Uani 1 1 d . . . . .
C6 C 0.67651(13) 0.32827(12) 0.26483(13) 0.0165(4) Uani 1 1 d . . . . .
C7 C 0.71760(13) 0.40833(12) 0.30350(12) 0.0153(4) Uani 1 1 d . . . . .
H7A H 0.7787 0.4142 0.2849 0.018 Uiso 1 1 calc R U . . .
H7B H 0.7259 0.3994 0.3635 0.018 Uiso 1 1 calc R U . . .
C8 C 0.66939(12) 0.49282(12) 0.28898(12) 0.0141(4) Uani 1 1 d . . . . .
C9 C 0.67563(13) 0.52929(11) 0.20298(12) 0.0141(4) Uani 1 1 d . . . . .
C10 C 0.75002(13) 0.52123(12) 0.15804(12) 0.0165(4) Uani 1 1 d . . . . .
H10 H 0.8001 0.4883 0.1785 0.020 Uiso 1 1 calc R U . . .
C11 C 0.75063(14) 0.56144(12) 0.08347(13) 0.0194(4) Uani 1 1 d . . . . .
H11 H 0.8005 0.5554 0.0517 0.023 Uiso 1 1 calc R U . . .
C12 C 0.67769(14) 0.61062(12) 0.05564(13) 0.0192(4) Uani 1 1 d . . . . .
H12 H 0.6764 0.6388 0.0047 0.023 Uiso 1 1 calc R U . . .
C13 C 0.60697(13) 0.61746(12) 0.10407(12) 0.0164(4) Uani 1 1 d . . . . .
H13 H 0.5575 0.6522 0.0860 0.020 Uiso 1 1 calc R U . . .
C14 C 0.73976(14) 0.25536(13) 0.28537(14) 0.0222(5) Uani 1 1 d . . . . .
H14A H 0.7489 0.2484 0.3450 0.033 Uiso 1 1 calc R U . . .
H14B H 0.7980 0.2660 0.2639 0.033 Uiso 1 1 calc R U . . .
H14C H 0.7130 0.2048 0.2604 0.033 Uiso 1 1 calc R U . . .
C15 C 0.72093(13) 0.55476(13) 0.34829(13) 0.0184(4) Uani 1 1 d . . . . .
H15A H 0.6927 0.6095 0.3418 0.028 Uiso 1 1 calc R U . . .
H15B H 0.7840 0.5583 0.3358 0.028 Uiso 1 1 calc R U . . .
H15C H 0.7188 0.5357 0.4049 0.028 Uiso 1 1 calc R U . . .
C16 C 0.5000 0.73541(18) 0.2500 0.0185(6) Uani 1 2 d S T P . .
C17 C 0.5000 0.82727(19) 0.2500 0.0292(7) Uani 1 2 d S T P . .
H17A H 0.4837 0.8475 0.3030 0.044 Uiso 1 1 calc R U . A -1
H17B H 0.4560 0.8475 0.2062 0.044 Uiso 1 1 calc R U . A -1
H17C H 0.5603 0.8475 0.2407 0.044 Uiso 1 1 calc R U . A -1
Cl1A Cl 0.5952(3) 0.1704(3) 0.5344(2) 0.0526(10) Uani 0.5 1 d D U P B 2
Cl2A Cl 0.4146(4) 0.1047(5) 0.5042(5) 0.0611(16) Uani 0.5 1 d D U P B 2
C1A C 0.4988(4) 0.1617(4) 0.4652(4) 0.0461(14) Uani 0.5 1 d D U P B 2
H1AA H 0.4756 0.2178 0.4508 0.055 Uiso 0.5 1 calc R U P B 2
H1AB H 0.5154 0.1350 0.4144 0.055 Uiso 0.5 1 calc R U P B 2
Cl1B Cl 0.5971(3) 0.1521(3) 0.5599(2) 0.0403(7) Uani 0.5 1 d D U P C 1
Cl2B Cl 0.4142(4) 0.0914(4) 0.5168(4) 0.0537(13) Uani 0.5 1 d D U P C 1
C1B C 0.4887(3) 0.1756(3) 0.5161(4) 0.0311(11) Uani 0.5 1 d D U P C 1
H1BA H 0.4922 0.1938 0.4587 0.037 Uiso 0.5 1 calc R U P C 1
H1BB H 0.4644 0.2223 0.5464 0.037 Uiso 0.5 1 calc R U P C 1
O4 O 0.5452(3) 0.1692(2) 0.3313(3) 0.0306(9) Uani 0.5 1 d . . P D -1
O5 O 0.4540(3) 0.1582(2) 0.2158(3) 0.0310(9) Uani 0.5 1 d . . P D -1
C18 C 0.4973(4) 0.1288(3) 0.2767(3) 0.0259(12) Uani 0.5 1 d . . P D -1
C19 C 0.4944(4) 0.0359(3) 0.2890(4) 0.0414(14) Uani 0.5 1 d . . P D -1
H19A H 0.5315 0.0210 0.3395 0.062 Uiso 0.5 1 calc R U P D -1
H19B H 0.4319 0.0183 0.2931 0.062 Uiso 0.5 1 calc R U P D -1
H19C H 0.5180 0.0081 0.2423 0.062 Uiso 0.5 1 calc R U P D -1

loop_
_atom_site_aniso_label
_atom_site_aniso_U_11
_atom_site_aniso_U_22
_atom_site_aniso_U_33
_atom_site_aniso_U_23
_atom_site_aniso_U_13
_atom_site_aniso_U_12
Ni1 0.01082(17) 0.01157(18) 0.01841(19) 0.000 0.00478(14) 0.000
Ni2 0.01037(17) 0.01169(18) 0.0195(2) 0.000 0.00291(14) 0.000
O1 0.0151(7) 0.0140(7) 0.0250(8) 0.0039(6) 0.0078(6) -0.0003(6)
O2 0.0100(6) 0.0142(6) 0.0178(7) 0.0007(5) 0.0049(5) 0.0006(5)
O3 0.0184(7) 0.0177(7) 0.0260(8) -0.0012(6) 0.0038(6) -0.0015(6)
N1 0.0134(8) 0.0123(8) 0.0196(9) -0.0023(6) 0.0044(7) -0.0012(6)
N2 0.0129(8) 0.0123(8) 0.0182(9) -0.0013(6) 0.0018(7) -0.0018(6)
C1 0.0128(9) 0.0179(10) 0.0209(10) -0.0028(8) 0.0009(8) -0.0009(7)
C2 0.0182(10) 0.0236(11) 0.0198(11) -0.0048(8) 0.0027(8) -0.0035(8)
C3 0.0199(10) 0.0205(10) 0.0243(11) -0.0079(8) 0.0097(9) -0.0019(8)
C4 0.0156(10) 0.0139(9) 0.0267(11) -0.0037(8) 0.0062(8) 0.0012(7)
C5 0.0141(9) 0.0103(9) 0.0240(11) -0.0018(7) 0.0048(8) -0.0008(7)
C6 0.0119(9) 0.0146(10) 0.0239(11) 0.0022(8) 0.0067(8) 0.0018(7)
C7 0.0105(9) 0.0175(10) 0.0182(10) 0.0029(7) 0.0024(8) 0.0027(7)
C8 0.0084(8) 0.0159(9) 0.0182(10) 0.0005(7) 0.0019(7) 0.0000(7)
C9 0.0119(9) 0.0120(9) 0.0184(10) -0.0019(7) 0.0010(8) -0.0029(7)
C10 0.0128(9) 0.0151(9) 0.0214(10) 0.0002(8) 0.0014(8) -0.0011(7)
C11 0.0198(10) 0.0184(10) 0.0214(11) -0.0020(8) 0.0084(8) -0.0032(8)
C12 0.0239(11) 0.0165(10) 0.0176(10) 0.0009(8) 0.0039(8) -0.0030(8)
C13 0.0155(9) 0.0133(9) 0.0198(10) 0.0008(8) -0.0009(8) -0.0023(7)
C14 0.0183(10) 0.0192(10) 0.0298(12) 0.0056(8) 0.0061(9) 0.0053(8)
C15 0.0145(10) 0.0206(10) 0.0201(10) -0.0032(8) 0.0018(8) -0.0009(8)
C16 0.0152(14) 0.0187(14) 0.0231(15) 0.000 0.0094(12) 0.000
C17 0.0289(17) 0.0219(17) 0.038(2) 0.000 0.0084(15) 0.000
Cl1A 0.0294(12) 0.053(2) 0.077(3) -0.0424(17) 0.0166(17) -0.0098(12)
Cl2A 0.0241(15) 0.074(3) 0.083(3) 0.0053(15) -0.0086(14) -0.0150(13)
C1A 0.037(3) 0.048(4) 0.053(4) 0.009(3) 0.003(3) 0.011(2)
Cl1B 0.0151(8) 0.0590(18) 0.0457(16) -0.0200(11) -0.0023(10) 0.0061(10)
Cl2B 0.0384(17) 0.057(2) 0.067(2) -0.023(2) 0.0147(16) -0.0254(14)
C1B 0.022(2) 0.028(3) 0.042(3) -0.003(2) -0.003(2) 0.0015(18)
O4 0.031(2) 0.0209(19) 0.040(2) 0.0046(18) 0.006(2) -0.0062(14)
O5 0.035(2) 0.0170(19) 0.040(3) -0.0034(19) 0.001(2) 0.0016(16)
C18 0.016(2) 0.018(2) 0.044(3) -0.0035(19) 0.006(3) -0.001(2)
C19 0.030(3) 0.016(2) 0.076(4) 0.004(2) -0.006(3) -0.002(2)

loop_
_atom_type_symbol
_atom_type_description
_atom_type_scat_dispersion_real
_atom_type_scat_dispersion_imag
_atom_type_scat_source
C C 0.0033 0.0016 'International Tables Vol C Tables 4.2.6.8 and 6.1.1.4'
H H 0.0000 0.0000 'International Tables Vol C Tables 4.2.6.8 and 6.1.1.4'
Cl Cl 0.1484 0.1585 'International Tables Vol C Tables 4.2.6.8 and 6.1.1.4'
N N 0.0061 0.0033 'International Tables Vol C Tables 4.2.6.8 and 6.1.1.4'
Ni Ni 0.3393 1.1124 'International Tables Vol C Tables 4.2.6.8 and 6.1.1.4'
O O 0.0106 0.0060 'International Tables Vol C Tables 4.2.6.8 and 6.1.1.4'

loop_
_geom_angle_atom_site_label_1
_geom_angle_atom_site_label_2
_geom_angle_atom_site_label_3
_geom_angle
_geom_angle_site_symmetry_1
_geom_angle_site_symmetry_3
O2 Ni1 O2 88.37(7) . 2_655
O2 Ni1 N1 95.05(6) . 2_655
O2 Ni1 N1 96.93(6) 2_655 2_655
O2 Ni1 N1 96.93(6) . .
O2 Ni1 N1 95.05(6) 2_655 .
N1 Ni1 N1 163.26(9) 2_655 .
O2 Ni1 O1 87.43(6) . .
O2 Ni1 O1 172.72(5) 2_655 .
N1 Ni1 O1 89.36(6) 2_655 .
N1 Ni1 O1 79.57(6) . .
O2 Ni1 O1 172.72(5) . 2_655
O2 Ni1 O1 87.43(6) 2_655 2_655
N1 Ni1 O1 79.57(6) 2_655 2_655
N1 Ni1 O1 89.36(6) . 2_655
O1 Ni1 O1 97.34(8) . 2_655
O2 Ni1 Ni2 44.19(4) . .
O2 Ni1 Ni2 44.19(4) 2_655 .
N1 Ni1 Ni2 98.37(5) 2_655 .
N1 Ni1 Ni2 98.37(5) . .
O1 Ni1 Ni2 131.33(4) . .
O1 Ni1 Ni2 131.33(4) 2_655 .
O2 Ni2 O2 87.60(7) 2_655 .
O2 Ni2 N2 98.19(6) 2_655 .
O2 Ni2 N2 79.38(6) . .
O2 Ni2 N2 79.38(6) 2_655 2_655
O2 Ni2 N2 98.18(6) . 2_655
N2 Ni2 N2 176.67(9) . 2_655
O2 Ni2 O3 106.06(5) 2_655 2_655
O2 Ni2 O3 164.73(5) . 2_655
N2 Ni2 O3 91.70(6) . 2_655
N2 Ni2 O3 91.16(6) 2_655 2_655
O2 Ni2 O3 164.73(5) 2_655 .
O2 Ni2 O3 106.06(5) . .
N2 Ni2 O3 91.16(6) . .
N2 Ni2 O3 91.70(6) 2_655 .
O3 Ni2 O3 61.39(8) 2_655 .
O2 Ni2 C16 136.20(4) 2_655 .
O2 Ni2 C16 136.20(4) . .
N2 Ni2 C16 91.67(4) . .
N2 Ni2 C16 91.67(4) 2_655 .
O3 Ni2 C16 30.69(4) 2_655 .
O3 Ni2 C16 30.69(4) . .
O2 Ni2 Ni1 43.80(4) 2_655 .
O2 Ni2 Ni1 43.80(4) . .
N2 Ni2 Ni1 88.33(4) . .
N2 Ni2 Ni1 88.33(4) 2_655 .
O3 Ni2 Ni1 149.31(4) 2_655 .
O3 Ni2 Ni1 149.31(4) . .
C16 Ni2 Ni1 180.0 . .
C6 O1 Ni1 107.74(11) . .
C6 O1 H1 112(2) . .
Ni1 O1 H1 118(2) . .
C8 O2 Ni1 117.11(11) . .
C8 O2 Ni2 113.55(11) . .
Ni1 O2 Ni2 92.01(5) . .
C16 O3 Ni2 89.38(14) . .
C1 N1 C5 119.82(17) . .
C1 N1 Ni1 125.72(13) . .
C5 N1 Ni1 114.33(13) . .
C13 N2 C9 119.12(17) . .
C13 N2 Ni2 125.50(13) . .
C9 N2 Ni2 115.38(13) . .
N1 C1 C2 121.96(19) . .
N1 C1 H1A 119.0 . .
C2 C1 H1A 119.0 . .
C1 C2 C3 118.5(2) . .
C1 C2 H2 120.7 . .
C3 C2 H2 120.7 . .
C4 C3 C2 119.85(19) . .
C4 C3 H3 120.1 . .
C2 C3 H3 120.1 . .
C3 C4 C5 118.67(19) . .
C3 C4 H4 120.7 . .
C5 C4 H4 120.7 . .
N1 C5 C4 121.15(19) . .
N1 C5 C6 113.58(16) . .
C4 C5 C6 125.13(18) . .
O1 C6 C14 109.29(16) . .
O1 C6 C5 108.15(16) . .
C14 C6 C5 112.80(17) . .
O1 C6 C7 106.17(15) . .
C14 C6 C7 110.17(17) . .
C5 C6 C7 110.02(16) . .
C6 C7 C8 121.08(16) . .
C6 C7 H7A 107.1 . .
C8 C7 H7A 107.1 . .
C6 C7 H7B 107.1 . .
C8 C7 H7B 107.1 . .
H7A C7 H7B 106.8 . .
O2 C8 C9 109.91(15) . .
O2 C8 C15 109.02(15) . .
C9 C8 C15 105.00(15) . .
O2 C8 C7 112.08(15) . .
C9 C8 C7 114.23(15) . .
C15 C8 C7 106.18(15) . .
N2 C9 C10 120.78(18) . .
N2 C9 C8 114.31(16) . .
C10 C9 C8 124.68(17) . .
C11 C10 C9 119.68(19) . .
C11 C10 H10 120.2 . .
C9 C10 H10 120.2 . .
C10 C11 C12 119.24(19) . .
C10 C11 H11 120.4 . .
C12 C11 H11 120.4 . .
C13 C12 C11 118.15(19) . .
C13 C12 H12 120.9 . .
C11 C12 H12 120.9 . .
N2 C13 C12 122.99(19) . .
N2 C13 H13 118.5 . .
C12 C13 H13 118.5 . .
C6 C14 H14A 109.5 . .
C6 C14 H14B 109.5 . .
H14A C14 H14B 109.5 . .
C6 C14 H14C 109.5 . .
H14A C14 H14C 109.5 . .
H14B C14 H14C 109.5 . .
C8 C15 H15A 109.5 . .
C8 C15 H15B 109.5 . .
H15A C15 H15B 109.5 . .
C8 C15 H15C 109.5 . .
H15A C15 H15C 109.5 . .
H15B C15 H15C 109.5 . .
O3 C16 O3 119.9(3) 2_655 .
O3 C16 C17 120.07(13) 2_655 .
O3 C16 C17 120.07(13) . .
O3 C16 Ni2 59.93(13) 2_655 .
O3 C16 Ni2 59.93(13) . .
C17 C16 Ni2 180.0 . .
C16 C17 H17A 109.5 . .
C16 C17 H17B 109.5 . .
H17A C17 H17B 109.5 . .
C16 C17 H17C 109.5 . .
H17A C17 H17C 109.5 . .
H17B C17 H17C 109.5 . .
Cl2A C1A Cl1A 112.5(5) . .
Cl2A C1A H1AA 109.1 . .
Cl1A C1A H1AA 109.1 . .
Cl2A C1A H1AB 109.1 . .
Cl1A C1A H1AB 109.1 . .
H1AA C1A H1AB 107.8 . .
Cl1B C1B Cl2B 112.8(4) . .
Cl1B C1B H1BA 109.0 . .
Cl2B C1B H1BA 109.0 . .
Cl1B C1B H1BB 109.0 . .
Cl2B C1B H1BB 109.0 . .
H1BA C1B H1BB 107.8 . .
O5 C18 O4 126.1(5) . .
O5 C18 C19 118.0(5) . .
O4 C18 C19 115.8(4) . .
C18 C19 H19A 109.5 . .
C18 C19 H19B 109.5 . .
H19A C19 H19B 109.5 . .
C18 C19 H19C 109.5 . .
H19A C19 H19C 109.5 . .
H19B C19 H19C 109.5 . .

loop_
_geom_bond_atom_site_label_1
_geom_bond_atom_site_label_2
_geom_bond_distance
_geom_bond_site_symmetry_2
Ni1 O2 2.0291(13) .
Ni1 O2 2.0292(13) 2_655
Ni1 N1 2.0552(16) 2_655
Ni1 N1 2.0553(16) .
Ni1 O1 2.0651(14) .
Ni1 O1 2.0651(14) 2_655
Ni1 Ni2 2.9299(5) .
Ni2 O2 2.0434(13) 2_655
Ni2 O2 2.0434(13) .
Ni2 N2 2.0698(16) .
Ni2 N2 2.0698(16) 2_655
Ni2 O3 2.1575(14) 2_655
Ni2 O3 2.1576(15) .
Ni2 C16 2.493(3) .
O1 C6 1.439(2) .
O1 H1 0.833(17) .
O2 C8 1.411(2) .
O3 C16 1.273(2) .
N1 C1 1.341(3) .
N1 C5 1.346(2) .
N2 C13 1.343(3) .
N2 C9 1.347(2) .
C1 C2 1.382(3) .
C1 H1A 0.9500 .
C2 C3 1.385(3) .
C2 H2 0.9500 .
C3 C4 1.384(3) .
C3 H3 0.9500 .
C4 C5 1.393(3) .
C4 H4 0.9500 .
C5 C6 1.524(3) .
C6 C14 1.524(3) .
C6 C7 1.540(3) .
C7 C8 1.549(3) .
C7 H7A 0.9900 .
C7 H7B 0.9900 .
C8 C9 1.538(3) .
C8 C15 1.546(3) .
C9 C10 1.392(3) .
C10 C11 1.384(3) .
C10 H10 0.9500 .
C11 C12 1.386(3) .
C11 H11 0.9500 .
C12 C13 1.380(3) .
C12 H12 0.9500 .
C13 H13 0.9500 .
C14 H14A 0.9800 .
C14 H14B 0.9800 .
C14 H14C 0.9800 .
C15 H15A 0.9800 .
C15 H15B 0.9800 .
C15 H15C 0.9800 .
C16 O3 1.273(2) 2_655
C16 C17 1.483(4) .
C17 H17A 0.9800 .
C17 H17B 0.9800 .
C17 H17C 0.9800 .
Cl1A C1A 1.747(7) .
Cl2A C1A 1.723(8) .
C1A H1AA 0.9900 .
C1A H1AB 0.9900 .
Cl1B C1B 1.743(6) .
Cl2B C1B 1.754(7) .
C1B H1BA 0.9900 .
C1B H1BB 0.9900 .
O4 C18 1.269(7) .
O5 C18 1.230(7) .
C18 C19 1.516(6) .
C19 H19A 0.9800 .
C19 H19B 0.9800 .
C19 H19C 0.9800 .

loop_
_geom_hbond_atom_site_label_D
_geom_hbond_atom_site_label_H
_geom_hbond_atom_site_label_A
_geom_hbond_distance_DH
_geom_hbond_distance_HA
_geom_hbond_distance_DA
_geom_hbond_angle_DHA
_geom_hbond_site_symmetry_A
O1 H1 O4 0.833(17) 1.717(19) 2.522(4) 162(3) .
O1 H1 O5 0.833(17) 1.806(18) 2.634(4) 173(3) 2_655

loop_
_geom_torsion_atom_site_label_1
_geom_torsion_atom_site_label_2
_geom_torsion_atom_site_label_3
_geom_torsion_atom_site_label_4
_geom_torsion
_geom_torsion_site_symmetry_4
C5 N1 C1 C2 -0.5(3) .
Ni1 N1 C1 C2 -176.09(15) .
N1 C1 C2 C3 1.5(3) .
C1 C2 C3 C4 -0.8(3) .
C2 C3 C4 C5 -0.9(3) .
C1 N1 C5 C4 -1.2(3) .
Ni1 N1 C5 C4 174.85(14) .
C1 N1 C5 C6 174.82(16) .
Ni1 N1 C5 C6 -9.1(2) .
C3 C4 C5 N1 1.9(3) .
C3 C4 C5 C6 -173.68(18) .
Ni1 O1 C6 C14 -166.87(13) .
Ni1 O1 C6 C5 -43.73(16) .
Ni1 O1 C6 C7 74.32(15) .
N1 C5 C6 O1 35.6(2) .
C4 C5 C6 O1 -148.53(18) .
N1 C5 C6 C14 156.58(17) .
C4 C5 C6 C14 -27.5(3) .
N1 C5 C6 C7 -80.0(2) .
C4 C5 C6 C7 95.9(2) .
O1 C6 C7 C8 -64.6(2) .
C14 C6 C7 C8 177.15(17) .
C5 C6 C7 C8 52.2(2) .
Ni1 O2 C8 C9 75.13(16) .
Ni2 O2 C8 C9 -30.31(17) .
Ni1 O2 C8 C15 -170.29(12) .
Ni2 O2 C8 C15 84.27(16) .
Ni1 O2 C8 C7 -53.04(18) .
Ni2 O2 C8 C7 -158.48(12) .
C6 C7 C8 O2 51.5(2) .
C6 C7 C8 C9 -74.3(2) .
C6 C7 C8 C15 170.49(17) .
C13 N2 C9 C10 0.0(3) .
Ni2 N2 C9 C10 179.49(14) .
C13 N2 C9 C8 174.72(16) .
Ni2 N2 C9 C8 -5.8(2) .
O2 C8 C9 N2 23.5(2) .
C15 C8 C9 N2 -93.62(18) .
C7 C8 C9 N2 150.47(16) .
O2 C8 C9 C10 -161.99(17) .
C15 C8 C9 C10 80.9(2) .
C7 C8 C9 C10 -35.0(3) .
N2 C9 C10 C11 -1.4(3) .
C8 C9 C10 C11 -175.61(18) .
C9 C10 C11 C12 1.4(3) .
C10 C11 C12 C13 0.1(3) .
C9 N2 C13 C12 1.6(3) .
Ni2 N2 C13 C12 -177.90(15) .
C11 C12 C13 N2 -1.6(3) .
Ni2 O3 C16 O3 0.000(0) 2_655
Ni2 O3 C16 C17 180.000(0) .
